data_7018146
loop_
_publ_author_name
'Ho, Mei-Lin'
'Chen, Yi-An'
'Chen, Tsai-Chen'
'Chang, Pei-Jen'
'Yu, Yi-Ping'
'Cheng, Kum-Yi'
'Shih, Chien-Hung'
'Lee, Gene-Hsiang'
'Sheu, Hwo-Shuenn'

_publ_section_title
;
 Synthesis, structure and oxygen-sensing properties of
 Iridium(iii)-containing coordination polymers with different cations.
;
_journal_issue 9
_journal_name_full 'Dalton transactions (Cambridge, England : 2003)'
_journal_page_first 2592
_journal_page_last 2600
_journal_paper_doi 10.1039/c2dt11473a
_journal_volume 41
_journal_year 2012
_chemical_formula_sum 'C74 H80 Co Ir2 N10 O20'
_chemical_formula_weight 1872.81
_chemical_name_systematic
;
?
;
_space_group_IT_number 62
_symmetry_cell_setting orthorhombic
_symmetry_space_group_name_Hall '-P 2ac 2n'
_symmetry_space_group_name_H-M 'P n m a'
_atom_sites_solution_hydrogens geom
_atom_sites_solution_primary direct
_atom_sites_solution_secondary difmap
_audit_creation_method SHELXL-97
_cell_angle_alpha 90.00
_cell_angle_beta 90.00
_cell_angle_gamma 90.00
_cell_formula_units_Z 4
_cell_length_a 16.2229(4)
_cell_length_b 37.1139(9)
_cell_length_c 12.5962(3)
_cell_measurement_reflns_used 42190
_cell_measurement_temperature 150(2)
_cell_measurement_theta_max 27.50
_cell_measurement_theta_min 1.71
_cell_volume 7584.1(3)
_computing_cell_refinement DENZO-SMN
_computing_data_collection 'NONIUS COLLECT'
_computing_data_reduction DENZO-SMN
_computing_molecular_graphics 'Bruker SHELXTL'
_computing_publication_material 'Bruker SHELXTL'
_computing_structure_refinement 'SHELXL-97 (Sheldrick, 1997)'
_computing_structure_solution 'SHELXS-97 (Sheldrick, 1990)'
_diffrn_ambient_temperature 150(2)
_diffrn_measured_fraction_theta_full 0.994
_diffrn_measured_fraction_theta_max 0.994
_diffrn_measurement_device_type 'NONIUS KappaCCD'
_diffrn_measurement_method '\w scans'
_diffrn_radiation_monochromator graphite
_diffrn_radiation_source 'fine-focus sealed tube'
_diffrn_radiation_type MoK\a
_diffrn_radiation_wavelength 0.71073
_diffrn_reflns_av_R_equivalents 0.0582
_diffrn_reflns_av_sigmaI/netI 0.0372
_diffrn_reflns_limit_h_max 20
_diffrn_reflns_limit_h_min -20
_diffrn_reflns_limit_k_max 47
_diffrn_reflns_limit_k_min -46
_diffrn_reflns_limit_l_max 16
_diffrn_reflns_limit_l_min -16
_diffrn_reflns_number 42190
_diffrn_reflns_theta_full 27.50
_diffrn_reflns_theta_max 27.50
_diffrn_reflns_theta_min 1.71
_exptl_absorpt_coefficient_mu 3.795
_exptl_absorpt_correction_T_max 0.262
_exptl_absorpt_correction_T_min 0.196
_exptl_absorpt_correction_type multi-scan
_exptl_crystal_colour orange-yellow
_exptl_crystal_density_diffrn 1.640
_exptl_crystal_density_method 'not measured'
_exptl_crystal_description block
_exptl_crystal_F_000 3740
_exptl_crystal_size_max 0.45
_exptl_crystal_size_mid 0.42
_exptl_crystal_size_min 0.36
_refine_diff_density_max 1.345
_refine_diff_density_min -1.487
_refine_diff_density_rms 0.136
_refine_ls_extinction_method none
_refine_ls_goodness_of_fit_ref 1.068
_refine_ls_hydrogen_treatment constr
_refine_ls_matrix_type full
_refine_ls_number_parameters 437
_refine_ls_number_reflns 8790
_refine_ls_number_restraints 29
_refine_ls_restrained_S_all 1.081
_refine_ls_R_factor_all 0.0600
_refine_ls_R_factor_gt 0.0466
_refine_ls_shift/su_max 0.039
_refine_ls_shift/su_mean 0.001
_refine_ls_structure_factor_coef Fsqd
_refine_ls_weighting_details 'calc w=1/[\s^2^(Fo^2^)+(0.0685P)^2^+27.0124P] where P=(Fo^2^+2Fc^2^)/3'
_refine_ls_weighting_scheme calc
_refine_ls_wR_factor_gt 0.1353
_refine_ls_wR_factor_ref 0.1418
_reflns_number_gt 6927
_reflns_number_total 8790
_reflns_threshold_expression >2sigma(I)
_cod_data_source_file c2dt11473a.txt
_cod_data_source_block ic14685
_cod_depositor_comments
;
The following automatic conversions were performed:

'_symmetry_cell_setting' value 'Orthorhombic' changed to
'orthorhombic' according to
/home/saulius/struct/CIF-dictionaries/cif_core.dic dictionary named
'cif_core.dic' version 2.4.1 from 2010-06-29.

Automatic conversion script
Id: cif_fix_values 1715 2011-07-08 13:25:40Z adriana 
;
_cod_original_sg_symbol_H-M Pnma
_cod_database_code 7018146

loop_
_symmetry_equiv_pos_as_xyz
'x, y, z'
'-x+1/2, -y, z+1/2'
'-x, y+1/2, -z'
'x+1/2, -y+1/2, -z+1/2'
'-x, -y, -z'
'x-1/2, y, -z-1/2'
'x, -y-1/2, z'
'-x-1/2, y-1/2, z-1/2'

loop_
_atom_site_label
_atom_site_type_symbol
_atom_site_fract_x
_atom_site_fract_y
_atom_site_fract_z
_atom_site_U_iso_or_equiv
_atom_site_adp_type
_atom_site_occupancy
_atom_site_symmetry_multiplicity
_atom_site_calc_flag
_atom_site_refinement_flags
_atom_site_disorder_assembly
_atom_site_disorder_group
Ir Ir 0.759018(13) 0.397734(6) 0.730463(18) 0.03587(10) Uani 1 1 d . . .
Co Co 1.01658(6) 0.2500 0.25833(7) 0.0404(3) Uani 1 2 d S . .
O1 O 0.9651(2) 0.28871(13) 0.3575(3) 0.0497(11) Uani 1 1 d . . .
O2 O 1.0718(5) 0.3182(3) 0.4273(10) 0.061(3) Uani 0.50 1 d P A 1
O2' O 1.0727(6) 0.2925(4) 0.4723(9) 0.079(4) Uani 0.50 1 d P A 2
O3 O 0.5697(2) 0.28855(13) 0.3410(3) 0.0508(11) Uani 1 1 d . . .
O4 O 0.4665(6) 0.2896(4) 0.4626(8) 0.063(3) Uani 0.50 1 d P A 1
O4' O 0.4587(6) 0.3134(4) 0.4106(12) 0.080(4) Uani 0.50 1 d P A 2
O5 O 1.1326(3) 0.2500 0.3416(5) 0.071(2) Uani 1 2 d SD . .
H5 H 1.1258 0.2354 0.3932 0.107 Uiso 1 1 d RD A .
O6 O 0.8988(3) 0.2500 0.1781(4) 0.0475(15) Uani 1 2 d SD . .
H6 H 0.9124 0.2314 0.1422 0.071 Uiso 1 1 d RD A .
N2 N 0.7601(9) 0.3578(4) 0.8498(13) 0.033(4) Uiso 0.50 1 d P B 1
N3 N 0.8414(6) 0.3746(3) 0.6259(8) 0.032(2) Uiso 0.50 1 d P A 1
N4 N 0.6792(6) 0.3742(3) 0.6176(8) 0.029(2) Uiso 0.50 1 d P A 1
N2' N 0.7623(10) 0.3574(5) 0.8284(13) 0.040(5) Uiso 0.50 1 d P B 2
N3' N 0.8444(6) 0.3617(3) 0.6433(7) 0.029(2) Uiso 0.50 1 d P A 2
N4' N 0.6818(7) 0.3640(3) 0.6301(9) 0.035(3) Uiso 0.50 1 d P A 2
N1 N 0.6683(7) 0.4239(3) 0.8220(8) 0.0405(18) Uiso 0.50 1 d P B 1
C1 C 0.7487(7) 0.4487(3) 0.6518(10) 0.0343(16) Uiso 0.50 1 d P B 1
C2 C 0.7933(9) 0.4566(4) 0.5670(12) 0.057(3) Uiso 0.50 1 d P B 1
H2 H 0.8313 0.4393 0.5408 0.069 Uiso 0.50 1 calc PR B 1
C3 C 0.7858(13) 0.4902(5) 0.5140(16) 0.077(3) Uiso 0.50 1 d P B 1
H3 H 0.8206 0.4962 0.4559 0.092 Uiso 0.50 1 calc PR B 1
C4 C 0.7297(12) 0.5125(6) 0.5474(17) 0.081(4) Uiso 0.50 1 d P B 1
H4 H 0.7223 0.5348 0.5115 0.098 Uiso 0.50 1 calc PR B 1
C5 C 0.6803(10) 0.5046(4) 0.6346(13) 0.069(3) Uiso 0.50 1 d P B 1
H5A H 0.6409 0.5216 0.6590 0.083 Uiso 0.50 1 calc PR B 1
C6 C 0.6891(8) 0.4710(3) 0.6868(11) 0.045(2) Uiso 0.50 1 d P B 1
C7 C 0.6405(8) 0.4577(4) 0.7793(10) 0.044(2) Uiso 0.50 1 d P B 1
C8 C 0.5746(9) 0.4783(4) 0.8221(14) 0.048(2) Uiso 0.50 1 d P B 1
H8 H 0.5584 0.5008 0.7929 0.058 Uiso 0.50 1 calc PR B 1
C9 C 0.5366(10) 0.4636(5) 0.9072(13) 0.058(3) Uiso 0.50 1 d P B 1
H9 H 0.4910 0.4760 0.9374 0.070 Uiso 0.50 1 calc PR B 1
C10 C 0.5618(9) 0.4301(4) 0.9542(12) 0.051(2) Uiso 0.50 1 d P B 1
H10 H 0.5343 0.4213 1.0155 0.062 Uiso 0.50 1 calc PR B 1
C11 C 0.6286(8) 0.4100(4) 0.9085(11) 0.0412(19) Uiso 0.50 1 d P B 1
H11 H 0.6448 0.3875 0.9378 0.049 Uiso 0.50 1 calc PR B 1
N1' N 0.7591(6) 0.4370(3) 0.6228(8) 0.0343(16) Uiso 0.50 1 d P B 2
C1' C 0.6724(9) 0.4280(4) 0.7911(11) 0.0405(18) Uiso 0.50 1 d P B 2
C2' C 0.8080(9) 0.4380(4) 0.5354(11) 0.057(3) Uiso 0.50 1 d P B 2
H2' H 0.8443 0.4184 0.5226 0.069 Uiso 0.50 1 calc PR B 2
C3' C 0.8072(11) 0.4660(5) 0.4651(14) 0.077(3) Uiso 0.50 1 d P B 2
H3' H 0.8438 0.4671 0.4063 0.092 Uiso 0.50 1 calc PR B 2
C4' C 0.7480(12) 0.4935(6) 0.4853(18) 0.081(4) Uiso 0.50 1 d P B 2
H4' H 0.7438 0.5137 0.4390 0.098 Uiso 0.50 1 calc PR B 2
C5' C 0.6999(11) 0.4910(5) 0.5672(14) 0.069(3) Uiso 0.50 1 d P B 2
H5' H 0.6594 0.5090 0.5791 0.083 Uiso 0.50 1 calc PR B 2
C6' C 0.7066(8) 0.4623(4) 0.6380(11) 0.045(2) Uiso 0.50 1 d P B 2
C7' C 0.6549(8) 0.4589(4) 0.7367(11) 0.044(2) Uiso 0.50 1 d P B 2
C8' C 0.5928(9) 0.4820(4) 0.7675(12) 0.048(2) Uiso 0.50 1 d P B 2
H8' H 0.5792 0.5028 0.7268 0.058 Uiso 0.50 1 calc PR B 2
C9' C 0.5494(11) 0.4734(5) 0.8638(16) 0.058(3) Uiso 0.50 1 d P B 2
H9' H 0.5072 0.4894 0.8863 0.070 Uiso 0.50 1 calc PR B 2
C10' C 0.5640(9) 0.4452(4) 0.9223(12) 0.051(2) Uiso 0.50 1 d P B 2
H10' H 0.5329 0.4406 0.9847 0.062 Uiso 0.50 1 calc PR B 2
C11' C 0.6276(8) 0.4218(3) 0.8897(11) 0.0412(19) Uiso 0.50 1 d P B 2
H11' H 0.6415 0.4017 0.9327 0.049 Uiso 0.50 1 calc PR B 2
C12 C 0.8407(3) 0.41930(15) 0.8335(5) 0.0388(12) Uani 1 1 d . B .
C13 C 0.8869(4) 0.45096(19) 0.8234(6) 0.0585(18) Uani 1 1 d . . .
H13 H 0.8810 0.4654 0.7616 0.070 Uiso 1 1 calc R B .
C14 C 0.9419(4) 0.4616(2) 0.9033(8) 0.070(2) Uani 1 1 d . B .
H14 H 0.9736 0.4829 0.8953 0.084 Uiso 1 1 calc R . .
C15 C 0.9496(4) 0.4408(2) 0.9942(7) 0.071(2) Uani 1 1 d . . .
H15 H 0.9868 0.4481 1.0483 0.085 Uiso 1 1 calc R B .
C16 C 0.9047(4) 0.4099(2) 1.0073(6) 0.065(2) Uani 1 1 d . B .
H16 H 0.9096 0.3962 1.0707 0.078 Uiso 1 1 calc R . .
C17 C 0.8515(4) 0.39875(16) 0.9262(5) 0.0434(14) Uani 1 1 d . . .
C18 C 0.8059(9) 0.3682(4) 0.9382(12) 0.038(4) Uiso 0.50 1 d P B 1
C19 C 0.8049(9) 0.3446(4) 1.0262(12) 0.048(3) Uiso 0.50 1 d P B 1
H19 H 0.8347 0.3509 1.0884 0.058 Uiso 0.50 1 calc PR B 1
C20 C 0.7622(8) 0.3129(4) 1.0244(12) 0.047(3) Uiso 0.50 1 d P B 1
H20 H 0.7619 0.2976 1.0848 0.056 Uiso 0.50 1 calc PR B 1
C21 C 0.7194(8) 0.3033(4) 0.9338(11) 0.043(3) Uiso 0.50 1 d P B 1
H21 H 0.6910 0.2810 0.9293 0.052 Uiso 0.50 1 calc PR B 1
C22 C 0.7191(8) 0.3270(4) 0.8511(12) 0.039(3) Uiso 0.50 1 d P B 1
H22 H 0.6874 0.3210 0.7903 0.047 Uiso 0.50 1 calc PR B 1
C23 C 0.9243(7) 0.3760(3) 0.6349(9) 0.034(2) Uiso 0.50 1 d P A 1
H23 H 0.9480 0.3906 0.6888 0.041 Uiso 0.50 1 calc PR A 1
C24 C 0.9757(7) 0.3569(3) 0.5684(9) 0.036(2) Uiso 0.50 1 d P A 1
H24 H 1.0338 0.3584 0.5762 0.043 Uiso 0.50 1 calc PR A 1
C25 C 0.9414(7) 0.3357(3) 0.4905(9) 0.036(2) Uiso 0.50 1 d P A 1
C26 C 0.8558(7) 0.3333(3) 0.4830(9) 0.035(2) Uiso 0.50 1 d P A 1
H26 H 0.8312 0.3184 0.4305 0.042 Uiso 0.50 1 calc PR A 1
C27 C 0.8081(7) 0.3524(3) 0.5512(9) 0.033(3) Uiso 0.50 1 d P A 1
C28 C 0.7168(8) 0.3528(4) 0.5480(10) 0.034(3) Uiso 0.50 1 d P A 1
C29 C 0.6723(7) 0.3326(3) 0.4749(9) 0.035(3) Uiso 0.50 1 d P A 1
H29 H 0.6998 0.3183 0.4233 0.042 Uiso 0.50 1 calc PR A 1
C30 C 0.5867(7) 0.3337(4) 0.4787(9) 0.035(3) Uiso 0.50 1 d P A 1
C31 C 0.5502(8) 0.3560(4) 0.5520(10) 0.038(3) Uiso 0.50 1 d P A 1
H31 H 0.4919 0.3571 0.5576 0.045 Uiso 0.50 1 calc PR A 1
C32 C 0.5980(8) 0.3762(4) 0.6160(11) 0.036(3) Uiso 0.50 1 d P A 1
H32 H 0.5719 0.3929 0.6623 0.044 Uiso 0.50 1 calc PR A 1
C33 C 0.9970(7) 0.3137(3) 0.4177(9) 0.036(2) Uiso 0.50 1 d P A 1
C34 C 0.5350(8) 0.3114(4) 0.4042(10) 0.041(3) Uiso 0.50 1 d P A 1
H34 H 0.5054 0.3290 0.3575 0.050 Uiso 0.50 1 calc PR A 1
C18' C 0.8065(10) 0.3608(4) 0.9192(13) 0.039(4) Uiso 0.50 1 d P B 2
C19' C 0.8108(9) 0.3331(4) 0.9947(12) 0.051(3) Uiso 0.50 1 d P B 2
H19' H 0.8426 0.3360 1.0574 0.061 Uiso 0.50 1 calc PR B 2
C20' C 0.7698(9) 0.3024(4) 0.9771(13) 0.053(3) Uiso 0.50 1 d P B 2
H20' H 0.7705 0.2838 1.0289 0.063 Uiso 0.50 1 calc PR B 2
C21' C 0.7258(9) 0.2978(4) 0.8828(13) 0.056(3) Uiso 0.50 1 d P B 2
H21' H 0.6978 0.2759 0.8680 0.067 Uiso 0.50 1 calc PR B 2
C22' C 0.7246(8) 0.3255(4) 0.8131(13) 0.042(3) Uiso 0.50 1 d P B 2
H22' H 0.6950 0.3222 0.7488 0.050 Uiso 0.50 1 calc PR B 2
C23' C 0.9275(7) 0.3609(3) 0.6574(9) 0.037(2) Uiso 0.50 1 d P A 2
H23' H 0.9512 0.3754 0.7115 0.045 Uiso 0.50 1 calc PR A 2
C24' C 0.9782(7) 0.3400(3) 0.5967(9) 0.039(2) Uiso 0.50 1 d P A 2
H24' H 1.0359 0.3398 0.6094 0.047 Uiso 0.50 1 calc PR A 2
C25' C 0.9444(7) 0.3189(3) 0.5158(9) 0.036(2) Uiso 0.50 1 d P A 2
C26' C 0.8594(6) 0.3184(3) 0.5020(8) 0.030(2) Uiso 0.50 1 d P A 2
H26' H 0.8352 0.3039 0.4483 0.036 Uiso 0.50 1 calc PR A 2
C27' C 0.8107(7) 0.3393(3) 0.5672(9) 0.032(2) Uiso 0.50 1 d P A 2
C28' C 0.7188(8) 0.3406(4) 0.5603(10) 0.033(3) Uiso 0.50 1 d P A 2
C29' C 0.6737(7) 0.3196(3) 0.4927(9) 0.030(2) Uiso 0.50 1 d P A 2
H29' H 0.7007 0.3044 0.4429 0.037 Uiso 0.50 1 calc PR A 2
C30' C 0.5885(7) 0.3206(4) 0.4969(9) 0.034(3) Uiso 0.50 1 d P A 2
C31' C 0.5502(7) 0.3436(3) 0.5698(9) 0.033(3) Uiso 0.50 1 d P A 2
H31' H 0.4918 0.3438 0.5761 0.039 Uiso 0.50 1 calc PR A 2
C32' C 0.5984(8) 0.3663(4) 0.6338(10) 0.034(3) Uiso 0.50 1 d P A 2
H32' H 0.5727 0.3833 0.6795 0.041 Uiso 0.50 1 calc PR A 2
C33' C 0.9997(7) 0.2961(4) 0.4429(9) 0.040(3) Uiso 0.50 1 d P A 2
C34' C 0.5356(7) 0.2969(3) 0.4274(9) 0.033(2) Uiso 0.50 1 d P A 2
H34' H 0.5253 0.2740 0.4673 0.040 Uiso 0.50 1 calc PR A 2
O7 O 1.1245(6) 0.2398(2) 0.7935(7) 0.065(3) Uiso 0.50 1 d PD C -1
N5 N 0.9887(5) 0.2507(11) 0.7763(7) 0.057(2) Uiso 1 2 d SD C -1
C35 C 1.0602(7) 0.2548(6) 0.8232(9) 0.060(4) Uiso 0.50 1 d PD C -1
H35 H 1.0629 0.2702 0.8833 0.072 Uiso 0.50 1 calc PR C -1
C36 C 0.9187(10) 0.2310(4) 0.8227(13) 0.081(5) Uiso 0.50 1 d PD C -1
H36A H 0.9372 0.2178 0.8857 0.121 Uiso 0.50 1 calc PR C -1
H36B H 0.8967 0.2140 0.7704 0.121 Uiso 0.50 1 calc PR C -1
H36C H 0.8756 0.2482 0.8430 0.121 Uiso 0.50 1 calc PR C -1
C37 C 0.9786(13) 0.2701(5) 0.6865(15) 0.104(7) Uiso 0.50 1 d PD C -1
H37A H 1.0315 0.2807 0.6656 0.156 Uiso 0.50 1 calc PR C -1
H37B H 0.9384 0.2893 0.6990 0.156 Uiso 0.50 1 calc PR C -1
H37C H 0.9587 0.2543 0.6296 0.156 Uiso 0.50 1 calc PR C -1
O8 O 1.0331(10) 0.4477(4) 0.2468(10) 0.098(4) Uiso 0.50 1 d PD D 2
N6 N 1.1472(10) 0.4184(5) 0.2547(13) 0.099(4) Uiso 0.50 1 d PD D 2
C38 C 1.1062(12) 0.4483(6) 0.2719(19) 0.129(6) Uiso 0.50 1 d PD D 2
H38 H 1.1314 0.4691 0.3018 0.155 Uiso 0.50 1 calc PR D 2
C39 C 1.2317(11) 0.4162(7) 0.2943(19) 0.099(4) Uiso 0.50 1 d PD D 2
H39A H 1.2353 0.4282 0.3634 0.148 Uiso 0.50 1 calc PR D 2
H39B H 1.2690 0.4280 0.2440 0.148 Uiso 0.50 1 calc PR D 2
H39C H 1.2475 0.3908 0.3021 0.148 Uiso 0.50 1 calc PR D 2
C40 C 1.1446(16) 0.4061(7) 0.1552(16) 0.129(6) Uiso 0.50 1 d PD D 2
H40A H 1.0888 0.4092 0.1267 0.194 Uiso 0.50 1 calc PR D 2
H40B H 1.1592 0.3805 0.1544 0.194 Uiso 0.50 1 calc PR D 2
H40C H 1.1838 0.4196 0.1113 0.194 Uiso 0.50 1 calc PR D 2
O9 O 0.7629(5) 0.2500 0.3451(8) 0.078(2) Uiso 1 2 d SD . .
H9A H 0.8028 0.2500 0.3883 0.116 Uiso 1 2 d SRD . .
H9B H 0.7788 0.2500 0.2813 0.116 Uiso 1 2 d SRD . .
O10 O 0.7691(6) 0.2396(3) 0.5886(8) 0.071(3) Uiso 0.50 1 d PD E -1
H10A H 0.7638 0.2426 0.5220 0.107 Uiso 0.50 1 d PRD E -1
H10B H 0.7224 0.2362 0.6178 0.107 Uiso 0.50 1 d PRD E -1
O11 O 0.8593(9) 0.3378(3) 0.2503(9) 0.204(5) Uiso 1 1 d D . .
H11A H 0.9111 0.3502 0.2490 0.306 Uiso 1 1 d RD . .
H11B H 0.8219 0.3496 0.2858 0.306 Uiso 1 1 d RD . .
O12 O 1.1793(13) 0.3279(5) 0.2732(13) 0.281(8) Uiso 1 1 d D . .
H12A H 1.1698 0.3194 0.3358 0.422 Uiso 1 1 d RD . .
H12B H 1.2256 0.3227 0.2672 0.422 Uiso 1 1 d RD . .
O13 O 0.9109(10) 0.4099(4) 0.3461(12) 0.267(7) Uiso 1 1 d D . .
H13A H 0.9578 0.4131 0.3293 0.401 Uiso 1 1 d RD . .
H13B H 0.9156 0.3884 0.3806 0.401 Uiso 1 1 d RD . .

loop_
_atom_site_aniso_label
_atom_site_aniso_U_11
_atom_site_aniso_U_22
_atom_site_aniso_U_33
_atom_site_aniso_U_23
_atom_site_aniso_U_13
_atom_site_aniso_U_12
Ir 0.02596(13) 0.04384(15) 0.03782(15) -0.00087(9) -0.00017(8) -0.00592(8)
Co 0.0198(5) 0.0763(9) 0.0252(5) 0.000 0.0043(4) 0.000
O1 0.031(2) 0.081(3) 0.037(2) -0.017(2) 0.0042(17) -0.007(2)
O2 0.017(4) 0.074(7) 0.091(8) -0.034(6) 0.005(4) 0.001(4)
O2' 0.039(5) 0.127(11) 0.072(8) -0.052(8) -0.023(5) 0.034(7)
O3 0.030(2) 0.082(3) 0.041(2) -0.013(2) -0.0047(17) -0.005(2)
O4 0.030(5) 0.110(10) 0.049(6) -0.028(6) 0.005(4) -0.017(6)
O4' 0.023(5) 0.109(11) 0.109(11) -0.057(8) -0.007(6) 0.003(6)
O5 0.021(3) 0.157(8) 0.036(3) 0.000 0.000(2) 0.000
O6 0.021(2) 0.087(5) 0.034(3) 0.000 -0.001(2) 0.000
C12 0.028(2) 0.039(3) 0.049(3) -0.011(3) 0.000(2) 0.001(2)
C13 0.042(3) 0.051(4) 0.082(5) -0.009(4) 0.001(3) -0.016(3)
C14 0.046(4) 0.061(5) 0.102(6) -0.030(5) -0.002(4) -0.013(3)
C15 0.040(4) 0.088(6) 0.084(6) -0.045(5) -0.007(4) -0.004(4)
C16 0.048(4) 0.094(6) 0.053(4) -0.018(4) -0.009(3) 0.009(4)
C17 0.034(3) 0.051(4) 0.045(3) -0.009(3) 0.002(2) 0.005(2)

loop_
_atom_type_symbol
_atom_type_description
_atom_type_scat_dispersion_real
_atom_type_scat_dispersion_imag
_atom_type_scat_source
C C 0.0033 0.0016 'International Tables Vol C Tables 4.2.6.8 and 6.1.1.4'
H H 0.0000 0.0000 'International Tables Vol C Tables 4.2.6.8 and 6.1.1.4'
N N 0.0061 0.0033 'International Tables Vol C Tables 4.2.6.8 and 6.1.1.4'
O O 0.0106 0.0060 'International Tables Vol C Tables 4.2.6.8 and 6.1.1.4'
Co Co 0.3494 0.9721 'International Tables Vol C Tables 4.2.6.8 and 6.1.1.4'
Ir Ir -1.4442 7.9887 'International Tables Vol C Tables 4.2.6.8 and 6.1.1.4'

loop_
_geom_angle_atom_site_label_1
_geom_angle_atom_site_label_2
_geom_angle_atom_site_label_3
_geom_angle
_geom_angle_site_symmetry_1
_geom_angle_site_symmetry_3
N2' Ir C1' 102.4(6) . .
N2' Ir N1' 176.2(6) . .
C1' Ir N1' 81.1(5) . .
N2' Ir C12 83.0(5) . .
C1' Ir C12 89.6(5) . .
N1' Ir C12 98.5(3) . .
N2' Ir N3 93.8(6) . .
C1' Ir N3 162.6(5) . .
N1' Ir N3 82.5(4) . .
C12 Ir N3 98.6(3) . .
N2' Ir N1 91.5(6) . .
C1' Ir N1 11.2(5) . .
N1' Ir N1 92.1(4) . .
C12 Ir N1 85.7(4) . .
N3 Ir N1 173.5(4) . .
N2' Ir N2 6.0(8) . .
C1' Ir N2 97.6(6) . .
N1' Ir N2 177.5(5) . .
C12 Ir N2 79.4(4) . .
N3 Ir N2 99.0(5) . .
N1 Ir N2 86.5(5) . .
N2' Ir N4 97.2(6) . .
C1' Ir N4 93.5(5) . .
N1' Ir N4 81.1(4) . .
C12 Ir N4 176.8(3) . .
N3 Ir N4 78.2(4) . .
N1 Ir N4 97.5(4) . .
N2 Ir N4 101.2(5) . .
N2' Ir C1 167.8(6) . .
C1' Ir C1 67.5(5) . .
N1' Ir C1 15.9(4) . .
C12 Ir C1 89.9(4) . .
N3 Ir C1 97.0(4) . .
N1 Ir C1 78.0(4) . .
N2 Ir C1 161.8(5) . .
N4 Ir C1 90.3(4) . .
N2' Ir N4' 86.7(6) . .
C1' Ir N4' 98.3(5) . .
N1' Ir N4' 91.5(4) . .
C12 Ir N4' 168.2(4) . .
N3 Ir N4' 76.3(4) . .
N1 Ir N4' 100.4(4) . .
N2 Ir N4' 90.8(5) . .
N4 Ir N4' 10.9(4) . .
C1 Ir N4' 101.2(5) . .
N2' Ir N3' 80.4(5) . .
C1' Ir N3' 171.8(5) . .
N1' Ir N3' 96.0(4) . .
C12 Ir N3' 98.5(3) . .
N3 Ir N3' 13.6(3) . .
N1 Ir N3' 170.3(4) . .
N2 Ir N3' 85.6(5) . .
N4 Ir N3' 78.5(4) . .
C1 Ir N3' 110.6(4) . .
N4' Ir N3' 74.0(4) . .
O1 Co O1 87.4(3) . 7_565
O1 Co O3 93.01(19) . 6_656
O1 Co O3 179.26(17) 7_565 6_656
O1 Co O3 179.26(17) . 4
O1 Co O3 93.01(19) 7_565 4
O3 Co O3 86.5(3) 6_656 4
O1 Co O5 93.33(16) . .
O1 Co O5 93.33(16) 7_565 .
O3 Co O5 86.05(16) 6_656 .
O3 Co O5 86.05(16) 4 .
O1 Co O6 85.76(15) . .
O1 Co O6 85.76(15) 7_565 .
O3 Co O6 94.86(15) 6_656 .
O3 Co O6 94.86(15) 4 .
O5 Co O6 178.7(2) . .
C33' O1 C33 33.0(6) . .
C33' O1 Co 119.5(7) . .
C33 O1 Co 132.9(6) . .
C34' O3 C34 27.8(6) . .
C34' O3 Co 120.3(6) . 6_556
C34 O3 Co 129.7(6) . 6_556
C22 N2 C18 119.8(15) . .
C22 N2 Ir 127.7(12) . .
C18 N2 Ir 112.3(11) . .
C23 N3 C27 118.4(10) . .
C23 N3 Ir 125.1(8) . .
C27 N3 Ir 115.8(7) . .
C32 N4 C28 118.7(11) . .
C32 N4 Ir 126.7(9) . .
C28 N4 Ir 114.2(8) . .
C22' N2' C18' 116.1(16) . .
C22' N2' Ir 125.1(13) . .
C18' N2' Ir 118.8(12) . .
C23' N3' C27' 117.9(10) . .
C23' N3' Ir 124.7(8) . .
C27' N3' Ir 117.3(7) . .
C32' N4' C28' 119.9(11) . .
C32' N4' Ir 121.2(9) . .
C28' N4' Ir 118.9(8) . .
C11 N1 C7 118.6(12) . .
C11 N1 Ir 126.3(9) . .
C7 N1 Ir 114.6(8) . .
C2 C1 C6 121.4(13) . .
C2 C1 Ir 121.8(11) . .
C6 C1 Ir 116.6(9) . .
C1 C2 C3 121.8(16) . .
C4 C3 C2 117.8(19) . .
C3 C4 C5 122(2) . .
C4 C5 C6 119.7(17) . .
C1 C6 C5 117.4(13) . .
C1 C6 C7 115.6(12) . .
C5 C6 C7 127.0(13) . .
C8 C7 N1 124.4(13) . .
C8 C7 C6 121.1(13) . .
N1 C7 C6 114.5(11) . .
C9 C8 C7 115.2(13) . .
C8 C9 C10 123.1(15) . .
C9 C10 C11 120.0(14) . .
N1 C11 C10 118.7(13) . .
C6' N1' C2' 119.3(12) . .
C6' N1' Ir 115.8(9) . .
C2' N1' Ir 125.0(9) . .
C7' C1' C11' 117.3(13) . .
C7' C1' Ir 115.8(10) . .
C11' C1' Ir 126.8(10) . .
N1' C2' C3' 122.8(15) . .
C2' C3' C4' 115.8(17) . .
C5' C4' C3' 120(2) . .
C4' C5' C6' 121.1(18) . .
N1' C6' C5' 121.1(14) . .
N1' C6' C7' 115.7(12) . .
C5' C6' C7' 123.2(14) . .
C1' C7' C8' 122.2(14) . .
C1' C7' C6' 111.6(12) . .
C8' C7' C6' 126.0(13) . .
C7' C8' C9' 117.1(13) . .
C10' C9' C8' 124.6(17) . .
C9' C10' C11' 117.6(15) . .
C10' C11' C1' 121.0(13) . .
C13 C12 C17 117.7(6) . .
C13 C12 Ir 128.7(5) . .
C17 C12 Ir 113.6(4) . .
C12 C13 C14 120.7(7) . .
C15 C14 C13 119.6(7) . .
C16 C15 C14 121.2(7) . .
C15 C16 C17 119.2(8) . .
C18 C17 C16 119.9(9) . .
C18 C17 C12 118.5(8) . .
C16 C17 C12 121.5(6) . .
C18 C17 C18' 11.1(10) . .
C16 C17 C18' 125.8(8) . .
C12 C17 C18' 112.3(7) . .
C17 C18 N2 115.5(13) . .
C17 C18 C19 127.5(14) . .
N2 C18 C19 116.8(14) . .
C20 C19 C18 121.7(14) . .
C19 C20 C21 119.4(14) . .
C22 C21 C20 117.9(13) . .
N2 C22 C21 124.4(15) . .
N3 C23 C24 122.1(10) . .
C25 C24 C23 119.0(11) . .
C24 C25 C26 119.1(11) . .
C24 C25 C33 119.7(10) . .
C26 C25 C33 121.0(10) . .
C27 C26 C25 119.5(11) . .
C26 C27 N3 121.8(10) . .
C26 C27 C28 123.9(10) . .
N3 C27 C28 114.2(10) . .
N4 C28 C29 121.4(11) . .
N4 C28 C27 116.3(11) . .
C29 C28 C27 122.2(11) . .
C28 C29 C30 118.7(11) . .
C31 C30 C29 118.2(11) . .
C31 C30 C34 120.6(11) . .
C29 C30 C34 121.2(11) . .
C32 C31 C30 119.3(12) . .
N4 C32 C31 123.5(13) . .
O2 C33 O1 122.9(10) . .
O2 C33 C25 117.0(10) . .
O1 C33 C25 119.7(9) . .
O3 C34 C30 120.1(10) . .
O3 C34 O4 105.0(10) . .
C30 C34 O4 112.9(10) . .
N2' C18' C19' 122.1(15) . .
N2' C18' C17 111.7(12) . .
C19' C18' C17 126.1(13) . .
C20' C19' C18' 119.1(15) . .
C19' C20' C21' 120.1(15) . .
C22' C21' C20' 117.7(15) . .
N2' C22' C21' 124.7(15) . .
N3' C23' C24' 122.6(11) . .
C23' C24' C25' 119.4(11) . .
C26' C25' C24' 119.1(10) . .
C26' C25' C33' 119.8(10) . .
C24' C25' C33' 121.0(10) . .
C27' C26' C25' 119.2(10) . .
C26' C27' N3' 121.6(10) . .
C26' C27' C28' 123.7(10) . .
N3' C27' C28' 114.6(10) . .
C29' C28' N4' 121.6(11) . .
C29' C28' C27' 123.6(11) . .
N4' C28' C27' 114.8(10) . .
C28' C29' C30' 119.7(11) . .
C29' C30' C31' 119.1(11) . .
C29' C30' C34' 122.0(10) . .
C31' C30' C34' 118.9(10) . .
C30' C31' C32' 119.7(11) . .
N4' C32' C31' 119.8(12) . .
O1 C33' O2' 131.3(11) . .
O1 C33' C25' 112.1(10) . .
O2' C33' C25' 115.9(11) . .
O3 C34' O4' 111.5(10) . .
O3 C34' C30' 113.2(9) . .
O4' C34' C30' 109.6(10) . .
C35 N5 C37 115(2) . .
C35 N5 C36 124.2(15) . .
C37 N5 C36 120.2(13) . .
O7 C35 N5 123.7(17) . .
C38 N6 C40 115.4(18) . .
C38 N6 C39 117.8(17) . .
C40 N6 C39 109.4(17) . .
O8 C38 N6 116(2) . .

loop_
_geom_bond_atom_site_label_1
_geom_bond_atom_site_label_2
_geom_bond_distance
_geom_bond_site_symmetry_2
Ir N2' 1.939(17) .
Ir C1' 1.955(15) .
Ir N1' 1.991(10) .
Ir C12 2.021(5) .
Ir N3 2.063(9) .
Ir N1 2.106(12) .
Ir N2 2.111(16) .
Ir N4 2.112(10) .
Ir C1 2.141(12) .
Ir N4' 2.177(11) .
Ir N3' 2.215(9) .
Co O1 2.079(4) .
Co O1 2.079(4) 7_565
Co O3 2.087(4) 6_656
Co O3 2.087(4) 4
Co O5 2.155(6) .
Co O6 2.161(5) .
O1 C33' 1.244(12) .
O1 C33 1.306(12) .
O2 C33 1.229(13) .
O2' C33' 1.249(14) .
O3 C34' 1.259(12) .
O3 C34 1.293(13) .
O3 Co 2.087(4) 6_556
O4 C34 1.559(16) .
O4' C34' 1.407(15) .
N2 C22 1.32(2) .
N2 C18 1.39(2) .
N3 C23 1.351(14) .
N3 C27 1.362(15) .
N4 C32 1.320(16) .
N4 C28 1.331(16) .
N2' C22' 1.35(2) .
N2' C18' 1.36(2) .
N3' C23' 1.360(14) .
N3' C27' 1.381(14) .
N4' C32' 1.355(17) .
N4' C28' 1.374(17) .
N1 C11 1.367(17) .
N1 C7 1.438(17) .
C1 C2 1.323(19) .
C1 C6 1.348(18) .
C2 C3 1.42(2) .
C3 C4 1.30(3) .
C4 C5 1.39(3) .
C5 C6 1.42(2) .
C6 C7 1.490(18) .
C7 C8 1.42(2) .
C8 C9 1.35(2) .
C9 C10 1.43(2) .
C10 C11 1.437(19) .
N1' C6' 1.281(17) .
N1' C2' 1.359(17) .
C1' C7' 1.365(19) .
C1' C11' 1.458(19) .
C2' C3' 1.37(2) .
C3' C4' 1.42(3) .
C4' C5' 1.30(3) .
C5' C6' 1.39(2) .
C6' C7' 1.504(18) .
C7' C8' 1.380(19) .
C8' C9' 1.44(2) .
C9' C10' 1.30(2) .
C10' C11' 1.41(2) .
C12 C13 1.400(8) .
C12 C17 1.405(9) .
C13 C14 1.402(10) .
C14 C15 1.386(12) .
C15 C16 1.369(11) .
C16 C17 1.401(9) .
C17 C18 1.364(16) .
C17 C18' 1.590(17) .
C18 C19 1.41(2) .
C19 C20 1.365(19) .
C20 C21 1.38(2) .
C21 C22 1.362(19) .
C23 C24 1.378(15) .
C24 C25 1.376(15) .
C25 C26 1.394(16) .
C25 C33 1.523(15) .
C26 C27 1.357(16) .
C27 C28 1.483(17) .
C28 C29 1.388(17) .
C29 C30 1.391(16) .
C30 C31 1.373(17) .
C30 C34 1.506(17) .
C31 C32 1.347(18) .
C18' C19' 1.40(2) .
C19' C20' 1.34(2) .
C20' C21' 1.40(2) .
C21' C22' 1.35(2) .
C23' C24' 1.363(16) .
C24' C25' 1.397(16) .
C25' C26' 1.390(15) .
C25' C33' 1.536(16) .
C26' C27' 1.380(15) .
C27' C28' 1.493(17) .
C28' C29' 1.366(16) .
C29' C30' 1.384(16) .
C30' C31' 1.398(16) .
C30' C34' 1.510(16) .
C31' C32' 1.405(17) .
O7 C35 1.239(13) .
N5 C35 1.311(12) .
N5 C37 1.35(2) .
N5 C36 1.47(2) .
O8 C38 1.227(14) .
N6 C38 1.313(14) .
N6 C40 1.335(15) .
N6 C39 1.462(15) .
